data_1575680
loop_
_publ_author_name
'Heller, Jan'
'Buch, Christoph D.'
'Virovets, Alexander V.'
'Peresypkina, Eugenia'
'Lerner, Hans-Wolfram'
'Fantuzzi, Felipe'
'Wagner, Matthias'

_publ_section_title
;
 Synthesis of perhalogenated silylboranes (X = Cl, I) and their
 application in regiodivergent alkene silaboration.
;
_journal_issue 43
_journal_name_full 'Chemical science'
_journal_page_first 20329
_journal_page_last 20343
_journal_paper_doi 10.1039/d5sc06234a
_journal_volume 16
_journal_year 2025
_chemical_formula_moiety 'B Cl6 Si, C8 H20 N'
_chemical_formula_sum 'C8 H20 B Cl6 N Si'
_chemical_formula_weight 381.85
_chemical_properties_physical Air-sensitive,Moisture-sensitive
_space_group_crystal_system orthorhombic
_space_group_IT_number 60
_space_group_name_Hall '-P 2n 2ab'
_space_group_name_H-M_alt 'P b c n'
_atom_sites_solution_hydrogens geom
_atom_sites_solution_primary dual
_atom_sites_solution_secondary difmap
_audit_creation_method SHELXL-2019/3
_audit_update_record
;
2025-07-08 deposited with the CCDC.	2025-09-10 downloaded from the CCDC.
;
_cell_angle_alpha 90
_cell_angle_beta 90
_cell_angle_gamma 90
_cell_formula_units_Z 4
_cell_length_a 11.4943(4)
_cell_length_b 12.1239(4)
_cell_length_c 12.3124(5)
_cell_measurement_reflns_used 4475
_cell_measurement_temperature 173(2)
_cell_measurement_theta_max 27.3020
_cell_measurement_theta_min 2.9630
_cell_volume 1715.80(11)
_computing_cell_refinement 'CrysAlisPro 1.171.42.43a (Rigaku OD, 2022)'
_computing_data_collection 'X-Area (Stoe & Cie, 2001)'
_computing_data_reduction 'CrysAlisPro 1.171.42.43a (Rigaku OD, 2022)'
_computing_publication_material 'IUCr PublCIF online service'
_computing_structure_refinement 'SHELXL-2019/2 (Sheldrick, 2019)'
_computing_structure_solution 'SHELXT (G. M. Sheldrick, 2015)'
_diffrn_ambient_temperature 173(2)
_diffrn_detector 'image plate'
_diffrn_detector_area_resol_mean 6.67
_diffrn_detector_type 'STOE image plate (34 cm diameter)'
_diffrn_measured_fraction_theta_full 1.000
_diffrn_measured_fraction_theta_max 1.000
_diffrn_measurement_device '2-circle goniometer'
_diffrn_measurement_device_type 'STOE IPDS II two-circle-diffractometer'
_diffrn_measurement_method \w
_diffrn_radiation_monochromator mirror
_diffrn_radiation_type MoK\a
_diffrn_radiation_wavelength 0.71073
_diffrn_reflns_av_R_equivalents 0.0718
_diffrn_reflns_av_unetI/netI 0.0311
_diffrn_reflns_Laue_measured_fraction_full 1.000
_diffrn_reflns_Laue_measured_fraction_max 1.000
_diffrn_reflns_limit_h_max 14
_diffrn_reflns_limit_h_min -13
_diffrn_reflns_limit_k_max 15
_diffrn_reflns_limit_k_min -15
_diffrn_reflns_limit_l_max 15
_diffrn_reflns_limit_l_min -15
_diffrn_reflns_number 20540
_diffrn_reflns_point_group_measured_fraction_full 1.000
_diffrn_reflns_point_group_measured_fraction_max 1.000
_diffrn_reflns_theta_full 25.242
_diffrn_reflns_theta_max 27.077
_diffrn_reflns_theta_min 2.442
_diffrn_source 'Genix 3D I\mS microfocus X-ray source'
_exptl_absorpt_coefficient_mu 1.051
_exptl_absorpt_correction_T_max 1.00000
_exptl_absorpt_correction_T_min 0.79159
_exptl_absorpt_correction_type multi-scan
_exptl_absorpt_process_details
;
CrysAlisPro 1.171.42.43a (Rigaku Oxford Diffraction, 2022)
Empirical absorption correction using spherical harmonics,
implemented in SCALE3 ABSPACK scaling algorithm.
;
_exptl_crystal_colour colorless
_exptl_crystal_density_diffrn 1.478
_exptl_crystal_description plate
_exptl_crystal_F_000 784
_exptl_crystal_size_max 0.080
_exptl_crystal_size_mid 0.070
_exptl_crystal_size_min 0.040
_refine_diff_density_max 0.444
_refine_diff_density_min -0.173
_refine_diff_density_rms 0.053
_refine_ls_extinction_method none
_refine_ls_goodness_of_fit_ref 1.059
_refine_ls_hydrogen_treatment constr
_refine_ls_matrix_type full
_refine_ls_number_parameters 83
_refine_ls_number_reflns 1898
_refine_ls_number_restraints 0
_refine_ls_restrained_S_all 1.059
_refine_ls_R_factor_all 0.0371
_refine_ls_R_factor_gt 0.0286
_refine_ls_shift/su_max 0.001
_refine_ls_shift/su_mean 0.000
_refine_ls_structure_factor_coef Fsqd
_refine_ls_weighting_details 'w=1/[\s^2^(Fo^2^)+(0.0310P)^2^+0.3640P] where P=(Fo^2^+2Fc^2^)/3'
_refine_ls_weighting_scheme calc
_refine_ls_wR_factor_gt 0.0692
_refine_ls_wR_factor_ref 0.0742
_reflns_Friedel_coverage 0.000
_reflns_number_gt 1598
_reflns_number_total 1898
_reflns_threshold_expression 'I > 2\s(I)'
_cod_data_source_file d5sc06234a3.cif
_cod_data_source_block Et4NCl3BSiCl3_wa3568_JH231
_cod_depositor_comments 'Adding full bibliography for 1575660--1575680.cif.'
_cod_original_cell_volume 1715.81(11)
_cod_database_code 1575680
_shelx_shelxl_version_number 2019/3
_shelx_space_group_comment
;
The symmetry employed for this shelxl refinement is uniquely defined
by the following loop, which should always be used as a source of
symmetry information in preference to the above space-group names.
They are only intended as comments.
;
_shelx_estimated_absorpt_t_min 0.921
_shelx_estimated_absorpt_t_max 0.959

loop_
_space_group_symop_operation_xyz
'x, y, z'
'-x+1/2, -y+1/2, z+1/2'
'-x, y, -z+1/2'
'x+1/2, -y+1/2, -z'
'-x, -y, -z'
'x-1/2, y-1/2, -z-1/2'
'x, -y, z-1/2'
'-x-1/2, y-1/2, z'

loop_
_atom_site_label
_atom_site_type_symbol
_atom_site_fract_x
_atom_site_fract_y
_atom_site_fract_z
_atom_site_U_iso_or_equiv
_atom_site_adp_type
_atom_site_occupancy
_atom_site_site_symmetry_order
_atom_site_calc_flag
_atom_site_refinement_flags_posn
_atom_site_refinement_flags_adp
_atom_site_refinement_flags_occupancy
_atom_site_disorder_assembly
_atom_site_disorder_group
Si1 Si 0.5240(5) 0.6825(4) 0.3257(6) 0.0219(5) Uani 0.5 1 d . . P . .
B1 B 0.535(2) 0.694(2) 0.328(2) 0.0219(5) Uani 0.5 1 d . . P . .
Cl1 Cl 0.39441(4) 0.67894(4) 0.42673(4) 0.04161(14) Uani 1 1 d . . . . .
Cl2 Cl 0.61642(4) 0.81841(3) 0.36262(3) 0.03154(12) Uani 1 1 d . . . . .
Cl3 Cl 0.62925(4) 0.55947(4) 0.35776(4) 0.03939(14) Uani 1 1 d . . . . .
N1 N 1.000000 0.68527(13) 0.250000 0.0230(4) Uani 1 2 d S T P . .
C1 C 0.89084(13) 0.75675(12) 0.25298(14) 0.0285(3) Uani 1 1 d . . . . .
H1A H 0.822197 0.707775 0.258710 0.034 Uiso 1 1 calc R U . . .
H1B H 0.893233 0.802673 0.319425 0.034 Uiso 1 1 calc R U . . .
C2 C 0.87425(15) 0.83177(14) 0.15620(15) 0.0340(4) Uani 1 1 d . . . . .
H2A H 0.866606 0.787192 0.090191 0.051 Uiso 1 1 calc R U . . .
H2B H 0.941651 0.880769 0.149313 0.051 Uiso 1 1 calc R U . . .
H2C H 0.803715 0.876000 0.166347 0.051 Uiso 1 1 calc R U . . .
C3 C 1.00300(14) 0.61451(12) 0.14815(12) 0.0269(3) Uani 1 1 d . . . . .
H3A H 1.008197 0.663727 0.084173 0.032 Uiso 1 1 calc R U . . .
H3B H 1.074489 0.568995 0.149689 0.032 Uiso 1 1 calc R U . . .
C4 C 0.89945(15) 0.53894(14) 0.13351(14) 0.0324(4) Uani 1 1 d . . . . .
H4A H 0.908698 0.496477 0.066335 0.049 Uiso 1 1 calc R U . . .
H4B H 0.828162 0.583077 0.129340 0.049 Uiso 1 1 calc R U . . .
H4C H 0.894404 0.488303 0.195375 0.049 Uiso 1 1 calc R U . . .

loop_
_atom_site_aniso_label
_atom_site_aniso_U_11
_atom_site_aniso_U_22
_atom_site_aniso_U_33
_atom_site_aniso_U_23
_atom_site_aniso_U_13
_atom_site_aniso_U_12
Si1 0.0223(14) 0.0198(13) 0.0234(4) 0.0001(8) 0.0001(8) -0.0037(8)
B1 0.0223(14) 0.0198(13) 0.0234(4) 0.0001(8) 0.0001(8) -0.0037(8)
Cl1 0.0308(2) 0.0571(3) 0.0369(2) -0.0003(2) -0.00144(18) -0.0105(2)
Cl2 0.0319(2) 0.0254(2) 0.0373(2) 0.00163(16) 0.00485(16) 0.00024(15)
Cl3 0.0435(3) 0.0275(2) 0.0472(3) -0.00196(18) -0.0051(2) 0.00101(18)
N1 0.0191(8) 0.0205(8) 0.0294(9) 0.000 0.0035(7) 0.000
C1 0.0214(7) 0.0240(8) 0.0402(9) -0.0013(7) 0.0050(7) 0.0034(6)
C2 0.0302(9) 0.0272(8) 0.0447(10) 0.0022(7) 0.0014(8) 0.0063(7)
C3 0.0262(8) 0.0236(7) 0.0308(8) -0.0033(6) 0.0037(6) 0.0032(6)
C4 0.0323(9) 0.0264(8) 0.0385(9) -0.0020(7) -0.0021(7) 0.0000(7)

loop_
_atom_type_symbol
_atom_type_description
_atom_type_scat_dispersion_real
_atom_type_scat_dispersion_imag
_atom_type_scat_source
C C 0.0033 0.0016 'International Tables Vol C Tables 4.2.6.8 and 6.1.1.4'
H H 0.0000 0.0000 'International Tables Vol C Tables 4.2.6.8 and 6.1.1.4'
B B 0.0013 0.0007 'International Tables Vol C Tables 4.2.6.8 and 6.1.1.4'
N N 0.0061 0.0033 'International Tables Vol C Tables 4.2.6.8 and 6.1.1.4'
Si Si 0.0817 0.0704 'International Tables Vol C Tables 4.2.6.8 and 6.1.1.4'
Cl Cl 0.1484 0.1585 'International Tables Vol C Tables 4.2.6.8 and 6.1.1.4'

loop_
_geom_angle_atom_site_label_1
_geom_angle_atom_site_label_2
_geom_angle_atom_site_label_3
_geom_angle
_geom_angle_site_symmetry_1
_geom_angle_site_symmetry_3
_geom_angle_publ_flag
Cl1 Si1 Cl3 109.1(3) . . ?
Cl1 Si1 B1 110.3(6) . 3_655 ?
Cl3 Si1 B1 116.6(7) . 3_655 ?
Cl1 Si1 Cl2 106.2(3) . . ?
Cl3 Si1 Cl2 104.6(3) . . ?
B1 Si1 Cl2 109.5(10) 3_655 . ?
Cl2 B1 Cl3 110.6(14) . . ?
Cl2 B1 Si1 116.6(15) . 3_655 ?
Cl3 B1 Si1 107.6(13) . 3_655 ?
Cl2 B1 Cl1 109.9(14) . . ?
Cl3 B1 Cl1 104.5(12) . . ?
Si1 B1 Cl1 107.0(11) 3_655 . ?
Si1 Cl1 B1 4.7(8) . . ?
B1 Cl2 Si1 1.1(12) . . ?
Si1 Cl3 B1 5.3(8) . . ?
C3 N1 C3 111.27(16) . 3_755 ?
C3 N1 C1 106.39(9) . 3_755 ?
C3 N1 C1 111.05(9) 3_755 3_755 ?
C3 N1 C1 111.05(9) . . ?
C3 N1 C1 106.39(9) 3_755 . ?
C1 N1 C1 110.76(15) 3_755 . ?
C2 C1 N1 115.27(12) . . ?
C2 C1 H1A 108.5 . . ?
N1 C1 H1A 108.5 . . ?
C2 C1 H1B 108.5 . . ?
N1 C1 H1B 108.5 . . ?
H1A C1 H1B 107.5 . . ?
C1 C2 H2A 109.5 . . ?
C1 C2 H2B 109.5 . . ?
H2A C2 H2B 109.5 . . ?
C1 C2 H2C 109.5 . . ?
H2A C2 H2C 109.5 . . ?
H2B C2 H2C 109.5 . . ?
C4 C3 N1 114.98(12) . . ?
C4 C3 H3A 108.5 . . ?
N1 C3 H3A 108.5 . . ?
C4 C3 H3B 108.5 . . ?
N1 C3 H3B 108.5 . . ?
H3A C3 H3B 107.5 . . ?
C3 C4 H4A 109.5 . . ?
C3 C4 H4B 109.5 . . ?
H4A C4 H4B 109.5 . . ?
C3 C4 H4C 109.5 . . ?
H4A C4 H4C 109.5 . . ?
H4B C4 H4C 109.5 . . ?

loop_
_geom_bond_atom_site_label_1
_geom_bond_atom_site_label_2
_geom_bond_distance
_geom_bond_site_symmetry_2
_geom_bond_publ_flag
Si1 Cl1 1.940(7) . ?
Si1 Cl3 1.961(7) . ?
Si1 B1 2.01(2) 3_655 ?
Si1 Cl2 2.012(4) . ?
B1 Cl2 1.83(2) . ?
B1 Cl3 1.99(3) . ?
B1 Cl1 2.03(3) . ?
N1 C3 1.5198(17) . ?
N1 C3 1.5198(17) 3_755 ?
N1 C1 1.5252(17) 3_755 ?
N1 C1 1.5253(17) . ?
C1 C2 1.511(2) . ?
C1 H1A 0.9900 . ?
C1 H1B 0.9900 . ?
C2 H2A 0.9800 . ?
C2 H2B 0.9800 . ?
C2 H2C 0.9800 . ?
C3 C4 1.513(2) . ?
C3 H3A 0.9900 . ?
C3 H3B 0.9900 . ?
C4 H4A 0.9800 . ?
C4 H4B 0.9800 . ?
C4 H4C 0.9800 . ?

loop_
_geom_torsion_atom_site_label_1
_geom_torsion_atom_site_label_2
_geom_torsion_atom_site_label_3
_geom_torsion_atom_site_label_4
_geom_torsion
_geom_torsion_site_symmetry_1
_geom_torsion_site_symmetry_2
_geom_torsion_site_symmetry_3
_geom_torsion_site_symmetry_4
_geom_torsion_publ_flag
Cl3 B1 Cl2 Si1 -135(63) . . . . ?
Si1 B1 Cl2 Si1 102(62) 3_655 . . . ?
Cl1 B1 Cl2 Si1 -20(61) . . . . ?
C3 N1 C1 C2 -56.86(17) . . . . ?
C3 N1 C1 C2 -178.09(13) 3_755 . . . ?
C1 N1 C1 C2 61.12(12) 3_755 . . . ?
C3 N1 C3 C4 60.61(11) 3_755 . . . ?
C1 N1 C3 C4 -178.31(13) 3_755 . . . ?
C1 N1 C3 C4 -57.71(17) . . . . ?
